data_7709651
loop_
_publ_author_name
'Drescher, Wiebke'
'Kleeberg, Christian'

_publ_section_title
;
 Ligand properties of boryl ligands in bis-boryl rhodium(iii) complexes: a
 case study
;
_journal_name_full 'Dalton Transactions'
_journal_paper_doi 10.1039/D1DT04276A
_journal_year 2022
_chemical_formula_moiety 'C18 H42 B2 Cl O4 P2 Rh'
_chemical_formula_sum 'C18 H42 B2 Cl O4 P2 Rh'
_chemical_formula_weight 544.43
_space_group_crystal_system trigonal
_space_group_IT_number 161
_space_group_name_Hall 'R 3 -2"c'
_space_group_name_H-M_alt 'R 3 c :H'
_atom_sites_solution_hydrogens geom
_atom_sites_solution_primary iterative
_atom_sites_solution_secondary difmap
_audit_creation_method SHELXL-2018/3
_audit_update_record
;
2021-12-20 deposited with the CCDC.	2022-02-24 downloaded from the CCDC.
;
_cell_angle_alpha 90
_cell_angle_beta 90
_cell_angle_gamma 120
_cell_formula_units_Z 18
_cell_length_a 34.9213(18)
_cell_length_b 34.9213(18)
_cell_length_c 11.6219(8)
_cell_measurement_reflns_used 9313
_cell_measurement_temperature 100(2)
_cell_measurement_theta_max 76.92
_cell_measurement_theta_min 2.53
_cell_volume 12274.1(12)
_computing_cell_refinement
;
 CrysAlisPro 1.171.40.50a (Rigaku Oxford Diffraction, 2018)
;
_computing_data_collection
;
 CrysAlisPro 1.171.40.50a (Rigaku Oxford Diffraction, 2018)
;
_computing_data_reduction
;
 CrysAlisPro 1.171.40.50a (Rigaku Oxford Diffraction, 2018)
;
_computing_molecular_graphics
;
 K. Brandenburg, 2017, Diamond 4.4.1, Crystal Impact GbR, Bonn, Germany.
;
_computing_publication_material
;
 Olex2 (Dolomanov et al., J. Appl. Cryst., 2009, 42, 339-341)
;
_computing_structure_refinement
;
 SHELXL-2018/3 (G. M. Sheldrick, Acta Cryst., 2015, A71, 3--8)
;
_computing_structure_solution
;
 SHELXT (Ver. 2018/2) (G. M. Sheldrick, Acta Cryst., 2015, A71, 3--8)
;
_diffrn_ambient_environment N~2~
_diffrn_ambient_temperature 100(2)
_diffrn_detector 'CCD plate'
_diffrn_detector_type HyPix
_diffrn_measured_fraction_theta_full 1.000
_diffrn_measured_fraction_theta_max 1.000
_diffrn_measurement_device 'four-circle diffractometer'
_diffrn_measurement_device_type 'XtaLAB Synergy, Single source at home/near, HyPix'
_diffrn_measurement_method \w-scan
_diffrn_radiation_monochromator mirror
_diffrn_radiation_probe x-ray
_diffrn_radiation_type CuK\a
_diffrn_radiation_wavelength 1.54184
_diffrn_reflns_av_R_equivalents 0.1133
_diffrn_reflns_av_unetI/netI 0.0605
_diffrn_reflns_Laue_measured_fraction_full 1.000
_diffrn_reflns_Laue_measured_fraction_max 1.000
_diffrn_reflns_limit_h_max 41
_diffrn_reflns_limit_h_min -41
_diffrn_reflns_limit_k_max 41
_diffrn_reflns_limit_k_min -40
_diffrn_reflns_limit_l_max 10
_diffrn_reflns_limit_l_min -13
_diffrn_reflns_number 23803
_diffrn_reflns_point_group_measured_fraction_full 0.858
_diffrn_reflns_point_group_measured_fraction_max 0.858
_diffrn_reflns_theta_full 66.597
_diffrn_reflns_theta_max 66.597
_diffrn_reflns_theta_min 2.531
_diffrn_source 'micro-focus sealed X-ray tube'
_diffrn_source_type 'PhotonJet (Cu) X-ray Source'
_exptl_absorpt_coefficient_mu 7.222
_exptl_absorpt_correction_T_max 1.000
_exptl_absorpt_correction_T_min 0.073
_exptl_absorpt_correction_type gaussian
_exptl_absorpt_process_details
;
 CrysAlisPro 1.171.40.50a (Rigaku Oxford Diffraction, 2019)
 Numerical absorption correction based on gaussian integration over
 a multifaceted crystal model
 Empirical absorption correction using spherical harmonics,
 implemented in SCALE3 ABSPACK scaling algorithm.

 Empirical correction (ABSPACK) includes:
   - Absorption correction using spherical harmonics
   - Frame scaling
   - Detector area scaling
   - B-factor correction
;
_exptl_crystal_colour 'clear colourless'
_exptl_crystal_density_diffrn 1.326
_exptl_crystal_description needle
_exptl_crystal_F_000 5112
_exptl_crystal_recrystallization_method
;
 From a solution in n-pentane at -40 deg C.
;
_exptl_crystal_size_max 0.441
_exptl_crystal_size_mid 0.023
_exptl_crystal_size_min 0.019
_refine_diff_density_max 2.059
_refine_diff_density_min -0.757
_refine_diff_density_rms 0.126
_refine_ls_abs_structure_details
;
 Classical Flack method preferred over Parsons because s.u. lower.
;
_refine_ls_abs_structure_Flack -0.02(2)
_refine_ls_extinction_method none
_refine_ls_goodness_of_fit_ref 1.053
_refine_ls_hydrogen_treatment constr
_refine_ls_matrix_type full
_refine_ls_number_parameters 267
_refine_ls_number_reflns 4133
_refine_ls_number_restraints 1
_refine_ls_restrained_S_all 1.053
_refine_ls_R_factor_all 0.0717
_refine_ls_R_factor_gt 0.0654
_refine_ls_shift/su_max 0.001
_refine_ls_shift/su_mean 0.000
_refine_ls_structure_factor_coef Fsqd
_refine_ls_weighting_details 'w=1/[\s^2^(Fo^2^)+(0.1383P)^2^+24.7747P] where P=(Fo^2^+2Fc^2^)/3'
_refine_ls_weighting_scheme calc
_refine_ls_wR_factor_gt 0.1678
_refine_ls_wR_factor_ref 0.1767
_reflns_Friedel_coverage 0.709
_reflns_Friedel_fraction_full 0.714
_reflns_Friedel_fraction_max 0.714
_reflns_number_gt 3799
_reflns_number_total 4133
_reflns_threshold_expression 'I > 2\s(I)'
_cod_data_source_file d1dt04276a2.cif
_cod_data_source_block wo110wo
_cod_original_cell_volume 12274.1(15)
_cod_database_code 7709651
_shelx_shelxl_version_number 2018/3
_shelx_space_group_comment
;
The symmetry employed for this shelxl refinement is uniquely defined
by the following loop, which should always be used as a source of
symmetry information in preference to the above space-group names.
They are only intended as comments.
;

loop_
_space_group_symop_operation_xyz
'x, y, z'
'-y, x-y, z'
'-x+y, -x, z'
'-y, -x, z+1/2'
'-x+y, y, z+1/2'
'x, x-y, z+1/2'
'x+2/3, y+1/3, z+1/3'
'-y+2/3, x-y+1/3, z+1/3'
'-x+y+2/3, -x+1/3, z+1/3'
'-y+2/3, -x+1/3, z+5/6'
'-x+y+2/3, y+1/3, z+5/6'
'x+2/3, x-y+1/3, z+5/6'
'x+1/3, y+2/3, z+2/3'
'-y+1/3, x-y+2/3, z+2/3'
'-x+y+1/3, -x+2/3, z+2/3'
'-y+1/3, -x+2/3, z+7/6'
'-x+y+1/3, y+2/3, z+7/6'
'x+1/3, x-y+2/3, z+7/6'

loop_
_atom_site_label
_atom_site_type_symbol
_atom_site_fract_x
_atom_site_fract_y
_atom_site_fract_z
_atom_site_U_iso_or_equiv
_atom_site_adp_type
_atom_site_occupancy
_atom_site_site_symmetry_order
_atom_site_calc_flag
_atom_site_refinement_flags_posn
_atom_site_refinement_flags_adp
_atom_site_refinement_flags_occupancy
_atom_site_disorder_assembly
_atom_site_disorder_group
Rh1 Rh 0.57914(3) 0.71573(2) 0.42768(8) 0.0281(3) Uani 1 1 d . . . . .
Cl1 Cl 0.65416(10) 0.76310(10) 0.3544(3) 0.0439(8) Uani 1 1 d . . . . .
P1 P 0.58955(9) 0.77372(9) 0.5432(3) 0.0273(6) Uani 1 1 d . . . . .
P2 P 0.57246(11) 0.66071(10) 0.3034(3) 0.0383(8) Uani 1 1 d . . . . .
O1 O 0.4925(3) 0.6846(3) 0.3198(9) 0.044(2) Uani 1 1 d . . . . .
O2 O 0.4835(3) 0.6828(4) 0.5106(9) 0.046(2) Uani 1 1 d . . . . .
O3 O 0.5657(3) 0.6876(3) 0.6711(9) 0.049(2) Uani 1 1 d . . . . .
O4 O 0.5357(3) 0.6283(3) 0.5526(10) 0.044(2) Uani 1 1 d . . . . .
C1 C 0.4478(5) 0.6782(5) 0.3425(15) 0.054(4) Uani 1 1 d . . . . .
C2 C 0.4387(5) 0.6600(5) 0.4656(17) 0.058(4) Uani 1 1 d . . . . .
C3 C 0.4173(6) 0.6493(8) 0.2497(19) 0.078(6) Uani 1 1 d . . . . .
H3A H 0.429945 0.661772 0.174308 0.117 Uiso 1 1 calc R U . . .
H3B H 0.388546 0.647495 0.257876 0.117 Uiso 1 1 calc R U . . .
H3C H 0.413494 0.619559 0.256155 0.117 Uiso 1 1 calc R U . . .
C4 C 0.4514(5) 0.7248(5) 0.337(2) 0.065(5) Uani 1 1 d . . . . .
H4A H 0.465181 0.741219 0.407956 0.098 Uiso 1 1 calc R U . . .
H4B H 0.421715 0.721036 0.329562 0.098 Uiso 1 1 calc R U . . .
H4C H 0.469396 0.741282 0.270831 0.098 Uiso 1 1 calc R U . . .
C5 C 0.4207(6) 0.6100(5) 0.471(2) 0.066(5) Uani 1 1 d . . . . .
H5A H 0.431813 0.600838 0.405718 0.099 Uiso 1 1 calc R U . . .
H5B H 0.388342 0.594425 0.469318 0.099 Uiso 1 1 calc R U . . .
H5C H 0.430521 0.602791 0.543156 0.099 Uiso 1 1 calc R U . . .
C6 C 0.4091(5) 0.6706(5) 0.5340(15) 0.052(4) Uani 1 1 d . . . . .
H6A H 0.405157 0.657877 0.611252 0.077 Uiso 1 1 calc R U . . .
H6B H 0.380273 0.658078 0.495819 0.077 Uiso 1 1 calc R U . . .
H6C H 0.422296 0.702743 0.539996 0.077 Uiso 1 1 calc R U . . .
C7 C 0.5454(4) 0.6494(4) 0.7476(13) 0.042(3) Uani 1 1 d . . . . .
C8 C 0.5377(6) 0.6112(4) 0.6640(15) 0.053(4) Uani 1 1 d . . . . .
C9 C 0.5042(7) 0.6470(6) 0.792(2) 0.082(7) Uani 1 1 d . . . . .
H9A H 0.510893 0.676319 0.819245 0.123 Uiso 1 1 calc R U . . .
H9B H 0.492624 0.625988 0.856365 0.123 Uiso 1 1 calc R U . . .
H9C H 0.482119 0.637185 0.730782 0.123 Uiso 1 1 calc R U . . .
C10 C 0.5788(7) 0.6574(6) 0.8387(18) 0.072(5) Uani 1 1 d . . . . .
H10A H 0.607919 0.668433 0.802980 0.107 Uiso 1 1 calc R U . . .
H10B H 0.570344 0.629670 0.879124 0.107 Uiso 1 1 calc R U . . .
H10C H 0.580187 0.679362 0.893549 0.107 Uiso 1 1 calc R U . . .
C11 C 0.4963(7) 0.5676(5) 0.682(2) 0.075(6) Uani 1 1 d . . . . .
H11A H 0.470855 0.572204 0.685973 0.113 Uiso 1 1 calc R U . . .
H11B H 0.498644 0.554283 0.753740 0.113 Uiso 1 1 calc R U . . .
H11C H 0.492399 0.547898 0.617355 0.113 Uiso 1 1 calc R U . . .
C12 C 0.5781(7) 0.6042(7) 0.659(2) 0.080(6) Uani 1 1 d . . . . .
H12A H 0.580808 0.594864 0.581308 0.120 Uiso 1 1 calc R U . . .
H12B H 0.574068 0.581286 0.714397 0.120 Uiso 1 1 calc R U . . .
H12C H 0.605030 0.631915 0.678120 0.120 Uiso 1 1 calc R U . . .
C13 C 0.5473(4) 0.7697(4) 0.6427(13) 0.040(3) Uani 1 1 d . . . . .
H13A H 0.538301 0.744309 0.693765 0.060 Uiso 1 1 calc R U . . .
H13B H 0.521578 0.765893 0.599050 0.060 Uiso 1 1 calc R U . . .
H13C H 0.559256 0.796833 0.688638 0.060 Uiso 1 1 calc R U . . .
C14 C 0.6010(5) 0.8215(4) 0.4553(14) 0.043(3) Uani 1 1 d . . . . .
H14A H 0.612696 0.847894 0.504200 0.065 Uiso 1 1 calc R U . . .
H14B H 0.573665 0.816505 0.418337 0.065 Uiso 1 1 calc R U . . .
H14C H 0.622870 0.825937 0.396235 0.065 Uiso 1 1 calc R U . . .
C15 C 0.6377(4) 0.7947(4) 0.6359(13) 0.039(3) Uani 1 1 d . . . . .
H15A H 0.642498 0.821772 0.673887 0.058 Uiso 1 1 calc R U . . .
H15B H 0.663741 0.801169 0.589609 0.058 Uiso 1 1 calc R U . . .
H15C H 0.632907 0.772413 0.694092 0.058 Uiso 1 1 calc R U . . .
C16 C 0.5210(5) 0.6080(5) 0.2877(16) 0.052(4) Uani 1 1 d . . . . .
H16A H 0.496435 0.613468 0.275026 0.078 Uiso 1 1 calc R U . . .
H16B H 0.515568 0.590394 0.357871 0.078 Uiso 1 1 calc R U . . .
H16C H 0.523479 0.591785 0.221937 0.078 Uiso 1 1 calc R U . . .
C17 C 0.5825(6) 0.6801(5) 0.1558(16) 0.058(4) Uani 1 1 d . . . . .
H17A H 0.609442 0.709087 0.152177 0.087 Uiso 1 1 calc R U . . .
H17B H 0.557368 0.682553 0.127753 0.087 Uiso 1 1 calc R U . . .
H17C H 0.586121 0.659037 0.107764 0.087 Uiso 1 1 calc R U . . .
C18 C 0.6140(5) 0.6449(5) 0.3270(16) 0.056(4) Uani 1 1 d . . . . .
H18A H 0.612450 0.625055 0.265083 0.083 Uiso 1 1 calc R U . . .
H18B H 0.608646 0.629598 0.401054 0.083 Uiso 1 1 calc R U . . .
H18C H 0.643431 0.671349 0.327496 0.083 Uiso 1 1 calc R U . . .
B1 B 0.5136(4) 0.6919(4) 0.4254(12) 0.030(3) Uani 1 1 d . . . . .
B2 B 0.5566(4) 0.6738(4) 0.5591(14) 0.033(3) Uani 1 1 d . . . . .

loop_
_atom_site_aniso_label
_atom_site_aniso_U_11
_atom_site_aniso_U_22
_atom_site_aniso_U_33
_atom_site_aniso_U_23
_atom_site_aniso_U_13
_atom_site_aniso_U_12
Rh1 0.0240(4) 0.0163(4) 0.0437(5) 0.0011(3) 0.0042(3) 0.0100(3)
Cl1 0.0302(15) 0.0297(15) 0.066(2) 0.0017(14) 0.0149(14) 0.0105(12)
P1 0.0228(13) 0.0171(12) 0.0416(16) 0.0005(11) 0.0039(11) 0.0096(11)
P2 0.0398(17) 0.0222(14) 0.055(2) -0.0018(13) 0.0063(14) 0.0171(13)
O1 0.025(4) 0.047(5) 0.054(6) -0.003(4) -0.001(4) 0.014(4)
O2 0.026(4) 0.051(6) 0.052(6) -0.010(4) -0.004(4) 0.012(4)
O3 0.068(7) 0.022(4) 0.052(6) 0.007(4) -0.006(5) 0.018(4)
O4 0.049(6) 0.018(4) 0.055(6) 0.003(4) 0.005(4) 0.010(4)
C1 0.026(6) 0.058(9) 0.069(11) 0.000(8) -0.006(6) 0.015(6)
C2 0.036(8) 0.049(9) 0.082(12) -0.015(8) -0.013(7) 0.017(7)
C3 0.057(11) 0.097(15) 0.077(13) -0.025(11) -0.009(9) 0.037(11)
C4 0.033(7) 0.054(9) 0.114(15) 0.025(9) 0.012(8) 0.025(7)
C5 0.045(9) 0.038(8) 0.104(15) 0.008(8) 0.008(9) 0.012(7)
C6 0.034(7) 0.048(8) 0.067(10) 0.006(7) 0.008(6) 0.016(6)
C7 0.043(7) 0.025(6) 0.053(8) 0.012(6) -0.003(6) 0.012(5)
C8 0.062(9) 0.028(7) 0.063(10) 0.015(6) 0.000(7) 0.017(7)
C9 0.089(14) 0.058(10) 0.112(17) 0.036(11) 0.061(13) 0.046(11)
C10 0.089(13) 0.045(9) 0.074(12) 0.006(8) -0.025(10) 0.028(9)
C11 0.076(12) 0.028(8) 0.108(17) 0.015(9) 0.012(11) 0.016(8)
C12 0.076(13) 0.055(11) 0.113(18) 0.006(11) 0.002(11) 0.036(10)
C13 0.032(6) 0.033(6) 0.056(8) -0.003(6) 0.007(6) 0.016(5)
C14 0.054(8) 0.017(5) 0.061(9) -0.004(5) -0.006(7) 0.020(5)
C15 0.025(6) 0.032(6) 0.058(9) -0.002(6) -0.002(5) 0.014(5)
C16 0.053(8) 0.034(7) 0.074(12) -0.008(7) 0.009(8) 0.026(7)
C17 0.081(11) 0.034(7) 0.064(10) -0.003(7) 0.001(9) 0.033(8)
C18 0.049(8) 0.048(8) 0.083(12) -0.007(8) 0.005(8) 0.034(7)
B1 0.032(7) 0.011(5) 0.039(8) -0.004(5) -0.004(5) 0.004(5)
B2 0.028(6) 0.017(6) 0.055(9) -0.004(6) -0.003(6) 0.013(5)

loop_
_atom_type_symbol
_atom_type_description
_atom_type_scat_dispersion_real
_atom_type_scat_dispersion_imag
_atom_type_scat_source
C C 0.0181 0.0091 'International Tables Vol C Tables 4.2.6.8 and 6.1.1.4'
H H 0.0000 0.0000 'International Tables Vol C Tables 4.2.6.8 and 6.1.1.4'
B B 0.0090 0.0039 'International Tables Vol C Tables 4.2.6.8 and 6.1.1.4'
Cl Cl 0.3639 0.7018 'International Tables Vol C Tables 4.2.6.8 and 6.1.1.4'
O O 0.0492 0.0322 'International Tables Vol C Tables 4.2.6.8 and 6.1.1.4'
P P 0.2955 0.4335 'International Tables Vol C Tables 4.2.6.8 and 6.1.1.4'
Rh Rh 0.0927 3.6045 'International Tables Vol C Tables 4.2.6.8 and 6.1.1.4'

loop_
_geom_angle_atom_site_label_1
_geom_angle_atom_site_label_2
_geom_angle_atom_site_label_3
_geom_angle
_geom_angle_site_symmetry_1
_geom_angle_site_symmetry_3
_geom_angle_publ_flag
B2 Rh1 B1 75.9(5) . . ?
B2 Rh1 P1 91.7(4) . . ?
B1 Rh1 P1 91.1(4) . . ?
B2 Rh1 P2 91.7(4) . . ?
B1 Rh1 P2 91.5(4) . . ?
P1 Rh1 P2 176.14(12) . . ?
B2 Rh1 Cl1 131.4(4) . . ?
B1 Rh1 Cl1 152.7(4) . . ?
P1 Rh1 Cl1 87.91(10) . . ?
P2 Rh1 Cl1 88.48(11) . . ?
C15 P1 C14 103.2(6) . . ?
C15 P1 C13 101.9(7) . . ?
C14 P1 C13 102.9(6) . . ?
C15 P1 Rh1 114.1(4) . . ?
C14 P1 Rh1 110.2(5) . . ?
C13 P1 Rh1 122.4(4) . . ?
C17 P2 C18 102.8(8) . . ?
C17 P2 C16 101.0(9) . . ?
C18 P2 C16 103.9(7) . . ?
C17 P2 Rh1 111.1(5) . . ?
C18 P2 Rh1 113.2(6) . . ?
C16 P2 Rh1 122.5(5) . . ?
B1 O1 C1 106.9(11) . . ?
B1 O2 C2 111.0(12) . . ?
B2 O3 C7 109.7(10) . . ?
B2 O4 C8 108.6(11) . . ?
O1 C1 C3 108.3(13) . . ?
O1 C1 C2 102.3(12) . . ?
C3 C1 C2 117.6(14) . . ?
O1 C1 C4 107.7(11) . . ?
C3 C1 C4 109.4(16) . . ?
C2 C1 C4 111.0(14) . . ?
O2 C2 C6 111.3(13) . . ?
O2 C2 C1 99.6(12) . . ?
C6 C2 C1 114.9(14) . . ?
O2 C2 C5 108.9(14) . . ?
C6 C2 C5 108.5(14) . . ?
C1 C2 C5 113.2(15) . . ?
C1 C3 H3A 109.5 . . ?
C1 C3 H3B 109.5 . . ?
H3A C3 H3B 109.5 . . ?
C1 C3 H3C 109.5 . . ?
H3A C3 H3C 109.5 . . ?
H3B C3 H3C 109.5 . . ?
C1 C4 H4A 109.5 . . ?
C1 C4 H4B 109.5 . . ?
H4A C4 H4B 109.5 . . ?
C1 C4 H4C 109.5 . . ?
H4A C4 H4C 109.5 . . ?
H4B C4 H4C 109.5 . . ?
C2 C5 H5A 109.5 . . ?
C2 C5 H5B 109.5 . . ?
H5A C5 H5B 109.5 . . ?
C2 C5 H5C 109.5 . . ?
H5A C5 H5C 109.5 . . ?
H5B C5 H5C 109.5 . . ?
C2 C6 H6A 109.5 . . ?
C2 C6 H6B 109.5 . . ?
H6A C6 H6B 109.5 . . ?
C2 C6 H6C 109.5 . . ?
H6A C6 H6C 109.5 . . ?
H6B C6 H6C 109.5 . . ?
O3 C7 C9 106.3(11) . . ?
O3 C7 C10 106.4(12) . . ?
C9 C7 C10 113.9(18) . . ?
O3 C7 C8 101.5(12) . . ?
C9 C7 C8 114.9(14) . . ?
C10 C7 C8 112.5(13) . . ?
O4 C8 C11 108.8(14) . . ?
O4 C8 C12 105.5(16) . . ?
C11 C8 C12 109.6(14) . . ?
O4 C8 C7 103.3(11) . . ?
C11 C8 C7 116.6(16) . . ?
C12 C8 C7 112.3(15) . . ?
C7 C9 H9A 109.5 . . ?
C7 C9 H9B 109.5 . . ?
H9A C9 H9B 109.5 . . ?
C7 C9 H9C 109.5 . . ?
H9A C9 H9C 109.5 . . ?
H9B C9 H9C 109.5 . . ?
C7 C10 H10A 109.5 . . ?
C7 C10 H10B 109.5 . . ?
H10A C10 H10B 109.5 . . ?
C7 C10 H10C 109.5 . . ?
H10A C10 H10C 109.5 . . ?
H10B C10 H10C 109.5 . . ?
C8 C11 H11A 109.5 . . ?
C8 C11 H11B 109.5 . . ?
H11A C11 H11B 109.5 . . ?
C8 C11 H11C 109.5 . . ?
H11A C11 H11C 109.5 . . ?
H11B C11 H11C 109.5 . . ?
C8 C12 H12A 109.5 . . ?
C8 C12 H12B 109.5 . . ?
H12A C12 H12B 109.5 . . ?
C8 C12 H12C 109.5 . . ?
H12A C12 H12C 109.5 . . ?
H12B C12 H12C 109.5 . . ?
P1 C13 H13A 109.5 . . ?
P1 C13 H13B 109.5 . . ?
H13A C13 H13B 109.5 . . ?
P1 C13 H13C 109.5 . . ?
H13A C13 H13C 109.5 . . ?
H13B C13 H13C 109.5 . . ?
P1 C14 H14A 109.5 . . ?
P1 C14 H14B 109.5 . . ?
H14A C14 H14B 109.5 . . ?
P1 C14 H14C 109.5 . . ?
H14A C14 H14C 109.5 . . ?
H14B C14 H14C 109.5 . . ?
P1 C15 H15A 109.5 . . ?
P1 C15 H15B 109.5 . . ?
H15A C15 H15B 109.5 . . ?
P1 C15 H15C 109.5 . . ?
H15A C15 H15C 109.5 . . ?
H15B C15 H15C 109.5 . . ?
P2 C16 H16A 109.5 . . ?
P2 C16 H16B 109.5 . . ?
H16A C16 H16B 109.5 . . ?
P2 C16 H16C 109.5 . . ?
H16A C16 H16C 109.5 . . ?
H16B C16 H16C 109.5 . . ?
P2 C17 H17A 109.5 . . ?
P2 C17 H17B 109.5 . . ?
H17A C17 H17B 109.5 . . ?
P2 C17 H17C 109.5 . . ?
H17A C17 H17C 109.5 . . ?
H17B C17 H17C 109.5 . . ?
P2 C18 H18A 109.5 . . ?
P2 C18 H18B 109.5 . . ?
H18A C18 H18B 109.5 . . ?
P2 C18 H18C 109.5 . . ?
H18A C18 H18C 109.5 . . ?
H18B C18 H18C 109.5 . . ?
O2 B1 O1 109.0(11) . . ?
O2 B1 Rh1 132.4(10) . . ?
O1 B1 Rh1 118.5(9) . . ?
O3 B2 O4 110.7(12) . . ?
O3 B2 Rh1 122.4(9) . . ?
O4 B2 Rh1 126.4(11) . . ?

loop_
_geom_bond_atom_site_label_1
_geom_bond_atom_site_label_2
_geom_bond_distance
_geom_bond_site_symmetry_2
_geom_bond_publ_flag
Rh1 B2 1.985(15) . ?
Rh1 B1 2.008(14) . ?
Rh1 P1 2.302(3) . ?
Rh1 P2 2.320(3) . ?
Rh1 Cl1 2.448(3) . ?
P1 C15 1.815(13) . ?
P1 C14 1.823(13) . ?
P1 C13 1.825(13) . ?
P2 C17 1.812(18) . ?
P2 C18 1.814(15) . ?
P2 C16 1.829(16) . ?
O1 B1 1.387(17) . ?
O1 C1 1.486(17) . ?
O2 B1 1.360(18) . ?
O2 C2 1.452(17) . ?
O3 B2 1.369(19) . ?
O3 C7 1.457(16) . ?
O4 B2 1.382(16) . ?
O4 C8 1.44(2) . ?
C1 C3 1.50(2) . ?
C1 C2 1.53(3) . ?
C1 C4 1.57(2) . ?
C2 C6 1.49(2) . ?
C2 C5 1.53(2) . ?
C3 H3A 0.9800 . ?
C3 H3B 0.9800 . ?
C3 H3C 0.9800 . ?
C4 H4A 0.9800 . ?
C4 H4B 0.9800 . ?
C4 H4C 0.9800 . ?
C5 H5A 0.9800 . ?
C5 H5B 0.9800 . ?
C5 H5C 0.9800 . ?
C6 H6A 0.9800 . ?
C6 H6B 0.9800 . ?
C6 H6C 0.9800 . ?
C7 C9 1.49(2) . ?
C7 C10 1.50(2) . ?
C7 C8 1.56(2) . ?
C8 C11 1.50(2) . ?
C8 C12 1.55(3) . ?
C9 H9A 0.9800 . ?
C9 H9B 0.9800 . ?
C9 H9C 0.9800 . ?
C10 H10A 0.9800 . ?
C10 H10B 0.9800 . ?
C10 H10C 0.9800 . ?
C11 H11A 0.9800 . ?
C11 H11B 0.9800 . ?
C11 H11C 0.9800 . ?
C12 H12A 0.9800 . ?
C12 H12B 0.9800 . ?
C12 H12C 0.9800 . ?
C13 H13A 0.9800 . ?
C13 H13B 0.9800 . ?
C13 H13C 0.9800 . ?
C14 H14A 0.9800 . ?
C14 H14B 0.9800 . ?
C14 H14C 0.9800 . ?
C15 H15A 0.9800 . ?
C15 H15B 0.9800 . ?
C15 H15C 0.9800 . ?
C16 H16A 0.9800 . ?
C16 H16B 0.9800 . ?
C16 H16C 0.9800 . ?
C17 H17A 0.9800 . ?
C17 H17B 0.9800 . ?
C17 H17C 0.9800 . ?
C18 H18A 0.9800 . ?
C18 H18B 0.9800 . ?
C18 H18C 0.9800 . ?

loop_
_geom_torsion_atom_site_label_1
_geom_torsion_atom_site_label_2
_geom_torsion_atom_site_label_3
_geom_torsion_atom_site_label_4
_geom_torsion
_geom_torsion_site_symmetry_1
_geom_torsion_site_symmetry_2
_geom_torsion_site_symmetry_3
_geom_torsion_site_symmetry_4
_geom_torsion_publ_flag
B1 O1 C1 C3 -152.0(14) . . . . ?
B1 O1 C1 C2 -27.2(14) . . . . ?
B1 O1 C1 C4 89.8(14) . . . . ?
B1 O2 C2 C6 -149.8(13) . . . . ?
B1 O2 C2 C1 -28.1(15) . . . . ?
B1 O2 C2 C5 90.6(16) . . . . ?
O1 C1 C2 O2 32.0(14) . . . . ?
C3 C1 C2 O2 150.4(15) . . . . ?
C4 C1 C2 O2 -82.6(13) . . . . ?
O1 C1 C2 C6 151.0(12) . . . . ?
C3 C1 C2 C6 -90.6(18) . . . . ?
C4 C1 C2 C6 36.4(16) . . . . ?
O1 C1 C2 C5 -83.5(14) . . . . ?
C3 C1 C2 C5 35(2) . . . . ?
C4 C1 C2 C5 161.9(13) . . . . ?
B2 O3 C7 C9 -100.8(16) . . . . ?
B2 O3 C7 C10 137.4(14) . . . . ?
B2 O3 C7 C8 19.6(14) . . . . ?
B2 O4 C8 C11 146.2(14) . . . . ?
B2 O4 C8 C12 -96.3(14) . . . . ?
B2 O4 C8 C7 21.7(15) . . . . ?
O3 C7 C8 O4 -24.4(14) . . . . ?
C9 C7 C8 O4 89.8(16) . . . . ?
C10 C7 C8 O4 -137.7(14) . . . . ?
O3 C7 C8 C11 -143.6(15) . . . . ?
C9 C7 C8 C11 -29(2) . . . . ?
C10 C7 C8 C11 103.0(18) . . . . ?
O3 C7 C8 C12 88.7(15) . . . . ?
C9 C7 C8 C12 -157.1(16) . . . . ?
C10 C7 C8 C12 -24.6(19) . . . . ?
C2 O2 B1 O1 12.2(15) . . . . ?
C2 O2 B1 Rh1 -171.9(11) . . . . ?
C1 O1 B1 O2 10.5(13) . . . . ?
C1 O1 B1 Rh1 -166.1(9) . . . . ?
C7 O3 B2 O4 -7.2(14) . . . . ?
C7 O3 B2 Rh1 -179.2(9) . . . . ?
C8 O4 B2 O3 -10.2(15) . . . . ?
C8 O4 B2 Rh1 161.4(11) . . . . ?
